data_4343630
loop_
_publ_author_name
'Levenson, R.A.'
'Towns, R.L.R.'

_publ_section_title
;
 Crystal and molecular structure of potassium heptacyanovanadate(III)
 dihydrate
;
_journal_name_full 'Inorganic Chemistry'
_journal_page_first 105
_journal_page_last 109
_journal_volume 13
_journal_year 1974
_chemical_formula_sum 'C7 H4 K4 N7 O2 V'
_chemical_name_systematic 'K4 (V (C N)7) (H2 O)2'
_space_group_IT_number 5
_symmetry_space_group_name_Hall 'I 2y'
_symmetry_space_group_name_H-M 'I 1 2 1'
_cell_angle_alpha 90
_cell_angle_beta 92.49
_cell_angle_gamma 90
_cell_formula_units_Z 2
_cell_length_a 9.229
_cell_length_b 9.097
_cell_length_c 9.341
_cell_volume 783.495
_citation_journal_id_ASTM INOCAJ
_cod_data_source_file Levenson_INOCAJ_1974_385.cif
_cod_data_source_block C7H4K4N7O2V1
_cod_original_cell_volume 783.4945
_cod_original_sg_symbol_Hall 'C 2y (x,y,-x+z)'
_cod_original_formula_sum 'C7 H4 K4 N7 O2 V1'
_cod_database_code 4343630

loop_
_symmetry_equiv_pos_as_xyz
x,y,z
-x,y,-z
x+1/2,y+1/2,z+1/2
-x+1/2,y+1/2,-z+1/2

loop_
_atom_site_label
_atom_site_type_symbol
_atom_site_fract_x
_atom_site_fract_y
_atom_site_fract_z
_atom_site_occupancy
_atom_site_U_iso_or_equiv
N2 N-3 -0.0849 -0.1092 0.3214 1 0.0
O1 O-2 -0.3497 -0.3222 0.0016 1 0.0
N6 N-3 0.3392 0.0447 0.1126 1 0.0
V1 V+3 0 0 0 1 0.0
K1 K+1 0.257 0.4042 0.0699 1 0.0
K2 K+1 -0.1286 -0.4189 0.2789 1 0.0
C3 C+2 -0.0407 0.1932 0.1249 1 0.0
C6 C+2 0.2222 0.0186 0.074 1 0.0
N3 N-3 -0.0638 0.2976 0.1874 1 0.0
N1 N-3 0 -0.3614 0 1 0.0
C2 C+2 -0.0565 -0.071 0.2101 1 0.0
C1 C+2 0 -0.2345 0 1 0.0
